data_7205509
loop_
_publ_author_name
'Fenton, Hazel'
'Tidmarsh, Ian S.'
'Ward, Michael D.'

_publ_section_title
;
 Luminescent silver(i) coordination networks based on
 bis-(3,5-dimethylpyrazolyl)naphthalene ligands
;
_journal_issue 5
_journal_name_full CrystEngComm
_journal_page_first 1432
_journal_paper_doi 10.1039/c0ce00690d
_journal_volume 13
_journal_year 2011
_chemical_formula_sum 'C22 H24 N4'
_chemical_formula_weight 344.45
_chemical_name_systematic
;
?
;
_space_group_IT_number 61
_symmetry_cell_setting orthorhombic
_symmetry_space_group_name_Hall '-P 2ac 2ab'
_symmetry_space_group_name_H-M 'P b c a'
_atom_sites_solution_hydrogens geom
_atom_sites_solution_primary direct
_atom_sites_solution_secondary difmap
_audit_creation_method SHELXL-97
_cell_angle_alpha 90.00
_cell_angle_beta 90.00
_cell_angle_gamma 90.00
_cell_formula_units_Z 8
_cell_length_a 10.3591(4)
_cell_length_b 12.9102(4)
_cell_length_c 27.5492(8)
_cell_measurement_reflns_used 6786
_cell_measurement_temperature 150(2)
_cell_measurement_theta_max 26.70
_cell_measurement_theta_min 2.46
_cell_volume 3684.4(2)
_computing_cell_refinement 'Bruker SAINT'
_computing_data_collection 'Bruker APEX2'
_computing_data_reduction 'Bruker SAINT'
_computing_molecular_graphics 'Bruker SHELXTL'
_computing_publication_material 'Bruker SHELXTL'
_computing_structure_refinement 'SHELXL-97 (Sheldrick, 2008)'
_computing_structure_solution 'SHELXS-97 (Sheldrick, 2008)'
_diffrn_ambient_temperature 150(2)
_diffrn_measured_fraction_theta_full 1.000
_diffrn_measured_fraction_theta_max 0.999
_diffrn_measurement_device_type 'Bruker APEX-II CCD'
_diffrn_measurement_method '\f and \w scans'
_diffrn_radiation_monochromator graphite
_diffrn_radiation_source 'fine-focus sealed tube'
_diffrn_radiation_type MoK\a
_diffrn_radiation_wavelength 0.71073
_diffrn_reflns_av_R_equivalents 0.0662
_diffrn_reflns_av_sigmaI/netI 0.0342
_diffrn_reflns_limit_h_max 13
_diffrn_reflns_limit_h_min -13
_diffrn_reflns_limit_k_max 16
_diffrn_reflns_limit_k_min -16
_diffrn_reflns_limit_l_max 35
_diffrn_reflns_limit_l_min -35
_diffrn_reflns_number 54346
_diffrn_reflns_theta_full 25.00
_diffrn_reflns_theta_max 27.48
_diffrn_reflns_theta_min 1.48
_exptl_absorpt_coefficient_mu 0.075
_exptl_absorpt_correction_T_max 0.9962
_exptl_absorpt_correction_T_min 0.9925
_exptl_absorpt_correction_type multi-scan
_exptl_absorpt_process_details SADABS
_exptl_crystal_colour Colourless
_exptl_crystal_density_diffrn 1.242
_exptl_crystal_density_method 'not measured'
_exptl_crystal_description Needle
_exptl_crystal_F_000 1472
_exptl_crystal_size_max 0.10
_exptl_crystal_size_mid 0.05
_exptl_crystal_size_min 0.05
_refine_diff_density_max 0.211
_refine_diff_density_min -0.190
_refine_diff_density_rms 0.039
_refine_ls_extinction_method none
_refine_ls_goodness_of_fit_ref 1.002
_refine_ls_hydrogen_treatment constr
_refine_ls_matrix_type full
_refine_ls_number_parameters 239
_refine_ls_number_reflns 4224
_refine_ls_number_restraints 0
_refine_ls_restrained_S_all 1.002
_refine_ls_R_factor_all 0.0778
_refine_ls_R_factor_gt 0.0434
_refine_ls_shift/su_max 0.002
_refine_ls_shift/su_mean 0.000
_refine_ls_structure_factor_coef Fsqd
_refine_ls_weighting_details 'calc w=1/[\s^2^(Fo^2^)+(0.0479P)^2^+1.3856P] where P=(Fo^2^+2Fc^2^)/3'
_refine_ls_weighting_scheme calc
_refine_ls_wR_factor_gt 0.0978
_refine_ls_wR_factor_ref 0.1150
_reflns_number_gt 2898
_reflns_number_total 4224
_reflns_threshold_expression >2sigma(I)
_cod_data_source_file C0CE00690D.TXT
_cod_data_source_block imw1372_0m
_cod_depositor_comments
;
The following automatic conversions were performed:
'_symmetry_cell_setting' value 'Orthorhombic' changed to 'orthorhombic'
according to '/home/saulius/struct/CIF-dictionaries/cif_core.dic'
dictionary named 'cif_core.dic' version 2.4.1 from
2010-06-29.

'_exptl_absorpt_correction_type' value 'Multi-scan' changed
to 'multi-scan' according to
'/home/saulius/struct/CIF-dictionaries/cif_core.dic' dictionary named
'cif_core.dic' version 2.4.1 from 2010-06-29.

Automatic conversion script
Id: cif_fix_enum 1555 2011-01-17 13:19:09Z saulius 
;
_cod_original_sg_symbol_H-M Pbca
_cod_database_code 7205509

loop_
_symmetry_equiv_pos_as_xyz
'x, y, z'
'x+1/2, -y+1/2, -z'
'-x, y+1/2, -z+1/2'
'-x+1/2, -y, z+1/2'
'-x, -y, -z'
'-x-1/2, y-1/2, z'
'x, -y-1/2, z-1/2'
'x-1/2, y, -z-1/2'

loop_
_atom_site_label
_atom_site_type_symbol
_atom_site_fract_x
_atom_site_fract_y
_atom_site_fract_z
_atom_site_U_iso_or_equiv
_atom_site_adp_type
_atom_site_occupancy
_atom_site_symmetry_multiplicity
_atom_site_calc_flag
_atom_site_refinement_flags
_atom_site_disorder_assembly
_atom_site_disorder_group
N11 N 1.07233(13) 0.39090(10) 0.04649(4) 0.0301(3) Uani 1 1 d . . .
N12 N 1.03116(14) 0.30912(10) 0.01892(5) 0.0328(3) Uani 1 1 d . . .
N21 N 0.74432(13) 0.29170(10) 0.27023(4) 0.0306(3) Uani 1 1 d . . .
N22 N 0.83408(14) 0.32682(11) 0.30285(5) 0.0371(3) Uani 1 1 d . . .
C13 C 1.13767(17) 0.25384(13) 0.01042(6) 0.0329(4) Uani 1 1 d . . .
C14 C 1.24573(17) 0.30002(14) 0.03167(6) 0.0359(4) Uani 1 1 d . . .
H14 H 1.3322 0.2757 0.0304 0.043 Uiso 1 1 calc R . .
C15 C 1.20186(17) 0.38781(13) 0.05482(6) 0.0340(4) Uani 1 1 d . . .
C16 C 1.1329(2) 0.15754(15) -0.01965(7) 0.0493(5) Uani 1 1 d . . .
H16A H 1.0445 0.1304 -0.0200 0.074 Uiso 1 1 calc R . .
H16B H 1.1911 0.1055 -0.0058 0.074 Uiso 1 1 calc R . .
H16C H 1.1599 0.1735 -0.0529 0.074 Uiso 1 1 calc R . .
C17 C 1.2712(2) 0.46729(16) 0.08426(7) 0.0501(5) Uani 1 1 d . . .
H17B H 1.2354 0.5360 0.0773 0.075 Uiso 1 1 calc R . .
H17A H 1.3632 0.4664 0.0760 0.075 Uiso 1 1 calc R . .
H17C H 1.2605 0.4517 0.1188 0.075 Uiso 1 1 calc R . .
C18 C 0.97788(17) 0.46755(13) 0.06145(6) 0.0346(4) Uani 1 1 d . . .
H18B H 0.9139 0.4760 0.0351 0.042 Uiso 1 1 calc R . .
H18A H 1.0223 0.5348 0.0657 0.042 Uiso 1 1 calc R . .
C23 C 0.87079(17) 0.24199(15) 0.32705(6) 0.0380(4) Uani 1 1 d . . .
C24 C 0.80589(18) 0.15435(14) 0.30982(6) 0.0387(4) Uani 1 1 d . . .
H25 H 0.8156 0.0852 0.3210 0.046 Uiso 1 1 calc R . .
C25 C 0.72543(16) 0.18788(13) 0.27350(6) 0.0327(4) Uani 1 1 d . . .
C26 C 0.9705(2) 0.24904(17) 0.36647(6) 0.0507(5) Uani 1 1 d . . .
H26A H 0.9980 0.3212 0.3702 0.076 Uiso 1 1 calc R . .
H26C H 1.0451 0.2061 0.3579 0.076 Uiso 1 1 calc R . .
H26B H 0.9334 0.2244 0.3971 0.076 Uiso 1 1 calc R . .
C27 C 0.63320(18) 0.13136(14) 0.24165(7) 0.0418(4) Uani 1 1 d . . .
H27A H 0.5462 0.1595 0.2462 0.063 Uiso 1 1 calc R . .
H27C H 0.6336 0.0576 0.2501 0.063 Uiso 1 1 calc R . .
H27B H 0.6591 0.1398 0.2077 0.063 Uiso 1 1 calc R . .
C28 C 0.68363(16) 0.36480(12) 0.23751(5) 0.0310(4) Uani 1 1 d . . .
H28A H 0.6672 0.4300 0.2554 0.037 Uiso 1 1 calc R . .
H28B H 0.5990 0.3365 0.2274 0.037 Uiso 1 1 calc R . .
C31 C 0.90618(16) 0.44171(12) 0.10822(5) 0.0270(3) Uani 1 1 d . . .
C32 C 0.94919(16) 0.36852(12) 0.14031(6) 0.0306(4) Uani 1 1 d . . .
H32 H 1.0284 0.3339 0.1341 0.037 Uiso 1 1 calc R . .
C33 C 0.87808(16) 0.34339(12) 0.18260(5) 0.0295(4) Uani 1 1 d . . .
H33 H 0.9115 0.2935 0.2046 0.035 Uiso 1 1 calc R . .
C34 C 0.76218(15) 0.38965(11) 0.19224(5) 0.0263(3) Uani 1 1 d . . .
C35 C 0.71333(15) 0.46620(11) 0.15945(5) 0.0256(3) Uani 1 1 d . . .
C36 C 0.78753(15) 0.49429(11) 0.11771(5) 0.0259(3) Uani 1 1 d . . .
C41 C 0.59253(16) 0.51638(12) 0.16694(6) 0.0314(4) Uani 1 1 d . . .
H41 H 0.5409 0.4972 0.1940 0.038 Uiso 1 1 calc R . .
C42 C 0.54928(17) 0.59149(13) 0.13606(6) 0.0362(4) Uani 1 1 d . . .
H42 H 0.4684 0.6238 0.1418 0.043 Uiso 1 1 calc R . .
C43 C 0.62371(17) 0.62116(13) 0.09586(6) 0.0364(4) Uani 1 1 d . . .
H43 H 0.5939 0.6745 0.0749 0.044 Uiso 1 1 calc R . .
C44 C 0.73878(17) 0.57355(12) 0.08682(5) 0.0315(4) Uani 1 1 d . . .
H44 H 0.7876 0.5938 0.0592 0.038 Uiso 1 1 calc R . .

loop_
_atom_site_aniso_label
_atom_site_aniso_U_11
_atom_site_aniso_U_22
_atom_site_aniso_U_33
_atom_site_aniso_U_23
_atom_site_aniso_U_13
_atom_site_aniso_U_12
N11 0.0330(8) 0.0314(7) 0.0258(6) 0.0008(6) 0.0051(6) -0.0005(6)
N12 0.0345(8) 0.0334(7) 0.0306(7) 0.0003(6) 0.0003(6) -0.0022(6)
N21 0.0362(8) 0.0332(7) 0.0224(6) 0.0034(5) 0.0034(6) -0.0021(6)
N22 0.0430(9) 0.0438(8) 0.0245(7) 0.0035(6) -0.0002(6) -0.0055(7)
C13 0.0362(9) 0.0364(9) 0.0261(8) 0.0012(7) 0.0016(7) 0.0035(8)
C14 0.0318(9) 0.0459(10) 0.0301(8) -0.0011(8) 0.0012(7) 0.0055(8)
C15 0.0344(9) 0.0413(10) 0.0262(8) 0.0023(7) 0.0010(7) -0.0032(8)
C16 0.0569(13) 0.0457(11) 0.0453(11) -0.0122(9) -0.0083(10) 0.0083(10)
C17 0.0535(13) 0.0521(12) 0.0446(11) -0.0085(9) -0.0037(9) -0.0083(10)
C18 0.0415(10) 0.0313(9) 0.0310(8) 0.0048(7) 0.0089(8) 0.0053(8)
C23 0.0411(10) 0.0470(11) 0.0260(8) 0.0076(8) 0.0054(8) 0.0017(9)
C24 0.0429(10) 0.0382(10) 0.0348(9) 0.0112(8) 0.0074(8) 0.0032(8)
C25 0.0350(9) 0.0321(9) 0.0310(8) 0.0022(7) 0.0116(7) -0.0001(7)
C26 0.0535(12) 0.0669(14) 0.0317(9) 0.0084(9) -0.0029(9) 0.0059(11)
C27 0.0417(11) 0.0359(10) 0.0476(11) -0.0031(8) 0.0059(9) 0.0000(8)
C28 0.0349(9) 0.0308(8) 0.0272(8) 0.0024(7) 0.0044(7) 0.0011(7)
C31 0.0333(9) 0.0247(8) 0.0231(7) -0.0008(6) 0.0027(7) -0.0010(7)
C32 0.0324(9) 0.0291(8) 0.0302(8) 0.0010(7) 0.0047(7) 0.0055(7)
C33 0.0357(9) 0.0271(8) 0.0259(8) 0.0050(6) 0.0008(7) 0.0034(7)
C34 0.0318(9) 0.0235(7) 0.0235(7) -0.0003(6) 0.0022(7) -0.0015(7)
C35 0.0296(8) 0.0225(7) 0.0247(7) -0.0022(6) -0.0003(6) -0.0010(6)
C36 0.0321(9) 0.0222(8) 0.0233(7) -0.0028(6) -0.0012(6) -0.0013(6)
C41 0.0308(9) 0.0288(8) 0.0346(9) -0.0015(7) 0.0042(7) -0.0010(7)
C42 0.0337(9) 0.0303(9) 0.0446(10) -0.0026(8) -0.0026(8) 0.0064(7)
C43 0.0441(10) 0.0288(9) 0.0362(9) 0.0029(7) -0.0086(8) 0.0064(8)
C44 0.0417(10) 0.0269(8) 0.0258(8) 0.0021(6) 0.0004(7) 0.0012(7)

loop_
_atom_type_symbol
_atom_type_description
_atom_type_scat_dispersion_real
_atom_type_scat_dispersion_imag
_atom_type_scat_source
C C 0.0033 0.0016 'International Tables Vol C Tables 4.2.6.8 and 6.1.1.4'
H H 0.0000 0.0000 'International Tables Vol C Tables 4.2.6.8 and 6.1.1.4'
N N 0.0061 0.0033 'International Tables Vol C Tables 4.2.6.8 and 6.1.1.4'

loop_
_geom_angle_atom_site_label_1
_geom_angle_atom_site_label_2
_geom_angle_atom_site_label_3
_geom_angle
_geom_angle_site_symmetry_1
_geom_angle_site_symmetry_3
_geom_angle_publ_flag
C15 N11 N12 112.21(13) . . ?
C15 N11 C18 129.52(14) . . ?
N12 N11 C18 118.25(14) . . ?
C13 N12 N11 104.60(13) . . ?
C25 N21 N22 112.39(13) . . ?
C25 N21 C28 128.46(14) . . ?
N22 N21 C28 119.15(13) . . ?
C23 N22 N21 104.42(14) . . ?
N12 C13 C14 111.15(15) . . ?
N12 C13 C16 120.96(16) . . ?
C14 C13 C16 127.87(16) . . ?
C15 C14 C13 106.31(15) . . ?
C15 C14 H14 126.8 . . ?
C13 C14 H14 126.8 . . ?
N11 C15 C14 105.73(15) . . ?
N11 C15 C17 123.08(16) . . ?
C14 C15 C17 131.19(17) . . ?
C13 C16 H16A 109.5 . . ?
C13 C16 H16B 109.5 . . ?
H16A C16 H16B 109.5 . . ?
C13 C16 H16C 109.5 . . ?
H16A C16 H16C 109.5 . . ?
H16B C16 H16C 109.5 . . ?
C15 C17 H17B 109.5 . . ?
C15 C17 H17A 109.5 . . ?
H17B C17 H17A 109.5 . . ?
C15 C17 H17C 109.5 . . ?
H17B C17 H17C 109.5 . . ?
H17A C17 H17C 109.5 . . ?
N11 C18 C31 114.79(13) . . ?
N11 C18 H18B 108.6 . . ?
C31 C18 H18B 108.6 . . ?
N11 C18 H18A 108.6 . . ?
C31 C18 H18A 108.6 . . ?
H18B C18 H18A 107.5 . . ?
N22 C23 C24 110.88(15) . . ?
N22 C23 C26 120.44(17) . . ?
C24 C23 C26 128.68(17) . . ?
C25 C24 C23 106.51(15) . . ?
C25 C24 H25 126.7 . . ?
C23 C24 H25 126.7 . . ?
N21 C25 C24 105.80(15) . . ?
N21 C25 C27 122.52(15) . . ?
C24 C25 C27 131.68(16) . . ?
C23 C26 H26A 109.5 . . ?
C23 C26 H26C 109.5 . . ?
H26A C26 H26C 109.5 . . ?
C23 C26 H26B 109.5 . . ?
H26A C26 H26B 109.5 . . ?
H26C C26 H26B 109.5 . . ?
C25 C27 H27A 109.5 . . ?
C25 C27 H27C 109.5 . . ?
H27A C27 H27C 109.5 . . ?
C25 C27 H27B 109.5 . . ?
H27A C27 H27B 109.5 . . ?
H27C C27 H27B 109.5 . . ?
N21 C28 C34 114.51(13) . . ?
N21 C28 H28A 108.6 . . ?
C34 C28 H28A 108.6 . . ?
N21 C28 H28B 108.6 . . ?
C34 C28 H28B 108.6 . . ?
H28A C28 H28B 107.6 . . ?
C32 C31 C36 119.35(14) . . ?
C32 C31 C18 122.58(14) . . ?
C36 C31 C18 118.04(13) . . ?
C31 C32 C33 121.35(15) . . ?
C31 C32 H32 119.3 . . ?
C33 C32 H32 119.3 . . ?
C34 C33 C32 121.11(14) . . ?
C34 C33 H33 119.4 . . ?
C32 C33 H33 119.4 . . ?
C33 C34 C35 119.31(14) . . ?
C33 C34 C28 122.42(14) . . ?
C35 C34 C28 118.25(14) . . ?
C41 C35 C36 118.27(14) . . ?
C41 C35 C34 122.23(14) . . ?
C36 C35 C34 119.51(14) . . ?
C44 C36 C31 122.52(14) . . ?
C44 C36 C35 118.18(14) . . ?
C31 C36 C35 119.30(13) . . ?
C42 C41 C35 121.40(15) . . ?
C42 C41 H41 119.3 . . ?
C35 C41 H41 119.3 . . ?
C41 C42 C43 120.36(16) . . ?
C41 C42 H42 119.8 . . ?
C43 C42 H42 119.8 . . ?
C44 C43 C42 120.08(15) . . ?
C44 C43 H43 120.0 . . ?
C42 C43 H43 120.0 . . ?
C43 C44 C36 121.67(15) . . ?
C43 C44 H44 119.2 . . ?
C36 C44 H44 119.2 . . ?

loop_
_geom_bond_atom_site_label_1
_geom_bond_atom_site_label_2
_geom_bond_distance
_geom_bond_site_symmetry_2
_geom_bond_publ_flag
N11 C15 1.362(2) . ?
N11 N12 1.3687(18) . ?
N11 C18 1.451(2) . ?
N12 C13 1.335(2) . ?
N21 C25 1.358(2) . ?
N21 N22 1.3703(19) . ?
N21 C28 1.449(2) . ?
N22 C23 1.337(2) . ?
C13 C14 1.397(2) . ?
C13 C16 1.495(2) . ?
C14 C15 1.378(2) . ?
C14 H14 0.9500 . ?
C15 C17 1.492(2) . ?
C16 H16A 0.9800 . ?
C16 H16B 0.9800 . ?
C16 H16C 0.9800 . ?
C17 H17B 0.9800 . ?
C17 H17A 0.9800 . ?
C17 H17C 0.9800 . ?
C18 C31 1.524(2) . ?
C18 H18B 0.9900 . ?
C18 H18A 0.9900 . ?
C23 C24 1.399(3) . ?
C23 C26 1.501(3) . ?
C24 C25 1.372(2) . ?
C24 H25 0.9500 . ?
C25 C27 1.488(2) . ?
C26 H26A 0.9800 . ?
C26 H26C 0.9800 . ?
C26 H26B 0.9800 . ?
C27 H27A 0.9800 . ?
C27 H27C 0.9800 . ?
C27 H27B 0.9800 . ?
C28 C34 1.523(2) . ?
C28 H28A 0.9900 . ?
C28 H28B 0.9900 . ?
C31 C32 1.369(2) . ?
C31 C36 1.428(2) . ?
C32 C33 1.416(2) . ?
C32 H32 0.9500 . ?
C33 C34 1.367(2) . ?
C33 H33 0.9500 . ?
C34 C35 1.431(2) . ?
C35 C41 1.424(2) . ?
C35 C36 1.430(2) . ?
C36 C44 1.423(2) . ?
C41 C42 1.365(2) . ?
C41 H41 0.9500 . ?
C42 C43 1.403(2) . ?
C42 H42 0.9500 . ?
C43 C44 1.364(2) . ?
C43 H43 0.9500 . ?
C44 H44 0.9500 . ?

loop_
_cod_related_entry_id
_cod_related_entry_database
_cod_related_entry_code
1 ChemSpider 30653735
